data_7131505
loop_
_publ_author_name
'Ohms, Leon'
'Eickhoff, Liesa'
'Kramer, Pascal'
'Villinger, Alexander'
'Bresien, Jonas'
'Schulz, Axel'

_publ_section_title
;
 Coinage metal complexes of multidentate Pacman phosphane ligands.
;
_journal_issue 35
_journal_name_full 'Chemical communications (Cambridge, England)'
_journal_page_first 5245
_journal_page_last 5248
_journal_paper_doi 10.1039/d3cc01174g
_journal_volume 59
_journal_year 2023
_chemical_formula_moiety 'C58 H76 N10 P2, 2(C H2 Cl2)'
_chemical_formula_sum 'C60 H80 Cl4 N10 P2'
_chemical_formula_weight 1145.08
_space_group_crystal_system triclinic
_space_group_IT_number 2
_space_group_name_Hall '-P 1'
_space_group_name_H-M_alt 'P -1'
_atom_sites_solution_hydrogens geom
_audit_creation_method SHELXL-2014/7
_audit_update_record
;
2022-12-14 deposited with the CCDC.	2023-04-03 downloaded from the CCDC.
;
_cell_angle_alpha 75.746(19)
_cell_angle_beta 84.619(19)
_cell_angle_gamma 66.815(12)
_cell_formula_units_Z 2
_cell_length_a 12.004(5)
_cell_length_b 14.462(6)
_cell_length_c 19.647(9)
_cell_measurement_reflns_used 9948
_cell_measurement_temperature 123(2)
_cell_measurement_theta_max 30.00
_cell_measurement_theta_min 2.35
_cell_volume 3039(2)
_computing_cell_refinement 'Bruker Apex V7.51A'
_computing_data_collection 'Bruker Apex V7.51A'
_computing_data_reduction 'Bruker SAINT'
_computing_molecular_graphics 'ORTEP-3v2.01 (Farrugia, 1997)'
_computing_publication_material 'SHELXL-2014/7 (Sheldrick, 2014)'
_computing_structure_refinement 'SHELXL-2014/7 (Sheldrick, 2014)'
_computing_structure_solution 'Bruker SHELXTL'
_diffrn_ambient_temperature 123(2)
_diffrn_measured_fraction_theta_full 0.996
_diffrn_measured_fraction_theta_max 0.994
_diffrn_measurement_device_type 'Bruker D8 QUEST diffractometer'
_diffrn_measurement_method 'phi and omega scans'
_diffrn_radiation_type MoK\a
_diffrn_radiation_wavelength 0.71073
_diffrn_reflns_av_R_equivalents 0.0491
_diffrn_reflns_av_unetI/netI 0.0925
_diffrn_reflns_Laue_measured_fraction_full 0.996
_diffrn_reflns_Laue_measured_fraction_max 0.994
_diffrn_reflns_limit_h_max 15
_diffrn_reflns_limit_h_min -15
_diffrn_reflns_limit_k_max 19
_diffrn_reflns_limit_k_min -18
_diffrn_reflns_limit_l_max 25
_diffrn_reflns_limit_l_min 0
_diffrn_reflns_number 23243
_diffrn_reflns_point_group_measured_fraction_full 0.996
_diffrn_reflns_point_group_measured_fraction_max 0.994
_diffrn_reflns_theta_full 25.242
_diffrn_reflns_theta_max 27.998
_diffrn_reflns_theta_min 1.688
_diffrn_source 'microfocus sealed tube'
_exptl_absorpt_coefficient_mu 0.294
_exptl_absorpt_correction_T_max 0.745980
_exptl_absorpt_correction_T_min 0.612639
_exptl_absorpt_correction_type multi-scan
_exptl_absorpt_process_details '(TWINABS; Sheldrick, 2014)'
_exptl_crystal_colour yellow
_exptl_crystal_density_diffrn 1.251
_exptl_crystal_description block
_exptl_crystal_F_000 1216
_exptl_crystal_size_max 0.320
_exptl_crystal_size_mid 0.170
_exptl_crystal_size_min 0.050
_refine_diff_density_max 0.887
_refine_diff_density_min -0.586
_refine_diff_density_rms 0.089
_refine_ls_extinction_method none
_refine_ls_goodness_of_fit_ref 1.024
_refine_ls_hydrogen_treatment constr
_refine_ls_matrix_type full
_refine_ls_number_parameters 817
_refine_ls_number_reflns 23243
_refine_ls_number_restraints 210
_refine_ls_restrained_S_all 1.041
_refine_ls_R_factor_all 0.1304
_refine_ls_R_factor_gt 0.0688
_refine_ls_shift/su_max 0.000
_refine_ls_shift/su_mean 0.000
_refine_ls_structure_factor_coef Fsqd
_refine_ls_weighting_details 'w=1/[\s^2^(Fo^2^)+(0.0648P)^2^+2.2585P] where P=(Fo^2^+2Fc^2^)/3'
_refine_ls_weighting_scheme calc
_refine_ls_wR_factor_gt 0.1427
_refine_ls_wR_factor_ref 0.1714
_reflns_Friedel_coverage 0.000
_reflns_number_gt 14852
_reflns_number_total 23243
_reflns_threshold_expression 'I > 2\s(I)'
_cod_data_source_file d3cc01174g10.cif
_cod_data_source_block is_pk009
_cod_depositor_comments 'Adding full bibliography for 7131503--7131510.cif.'
_cod_database_code 7131505
_shelx_shelxl_version_number 2014/7
_shelx_space_group_comment
;
The symmetry employed for this shelxl refinement is uniquely defined
by the following loop, which should always be used as a source of
symmetry information in preference to the above space-group names.
They are only intended as comments.
;
_shelx_estimated_absorpt_t_min 0.912
_shelx_estimated_absorpt_t_max 0.985

loop_
_space_group_symop_operation_xyz
'x, y, z'
'-x, -y, -z'

loop_
_atom_site_label
_atom_site_type_symbol
_atom_site_fract_x
_atom_site_fract_y
_atom_site_fract_z
_atom_site_U_iso_or_equiv
_atom_site_adp_type
_atom_site_occupancy
_atom_site_site_symmetry_order
_atom_site_calc_flag
_atom_site_refinement_flags_posn
_atom_site_refinement_flags_adp
_atom_site_refinement_flags_occupancy
_atom_site_disorder_assembly
_atom_site_disorder_group
P1 P 0.41841(7) 0.37819(6) 0.34803(4) 0.01923(18) Uani 1 1 d . . . . .
P2 P 0.69030(6) 0.36917(6) 0.18946(4) 0.01463(16) Uani 1 1 d . . . . .
N1 N 0.3707(2) 0.45524(19) 0.41034(12) 0.0187(5) Uani 1 1 d . . . . .
N2 N 0.3038(2) 0.46481(19) 0.28660(12) 0.0188(5) Uani 1 1 d . . . . .
N3 N 0.3325(2) 0.30368(19) 0.16529(12) 0.0190(5) Uani 1 1 d . . . . .
N4 N 0.5742(2) 0.27931(18) 0.11174(12) 0.0167(5) Uani 1 1 d . . . . .
N5 N 0.6763(2) 0.43829(17) 0.10055(11) 0.0151(5) Uani 1 1 d . . . . .
N6 N 0.7268(2) 0.45972(17) 0.21970(11) 0.0150(5) Uani 1 1 d . . . . .
N7 N 0.8398(2) 0.31652(19) 0.39563(12) 0.0197(5) Uani 1 1 d . . . . .
N8 N 0.6171(2) 0.29648(19) 0.45605(12) 0.0201(5) Uani 1 1 d . . . . .
N9 N 0.3678(2) 0.2845(2) 0.38125(13) 0.0247(6) Uani 1 1 d . . . . .
N10 N 0.8266(2) 0.27408(18) 0.19052(12) 0.0180(5) Uani 1 1 d . . . . .
C1 C 0.4194(3) 0.4174(2) 0.47886(15) 0.0208(6) Uani 1 1 d . . . . .
C2 C 0.3411(3) 0.4752(3) 0.52192(16) 0.0254(7) Uani 1 1 d . . . . .
H2 H 0.3518 0.4660 0.5708 0.030 Uiso 1 1 calc R U . . .
C3 C 0.2423(3) 0.5502(3) 0.48100(16) 0.0262(7) Uani 1 1 d . . . . .
H3 H 0.1741 0.6008 0.4973 0.031 Uiso 1 1 calc R U . . .
C4 C 0.2613(3) 0.5380(2) 0.41340(16) 0.0233(7) Uani 1 1 d . . . . .
C5 C 0.1946(3) 0.6110(3) 0.34771(16) 0.0274(7) Uani 1 1 d . . . . .
C6 C 0.2060(3) 0.5552(2) 0.29057(16) 0.0236(7) Uani 1 1 d . . . . .
C7 C 0.1323(3) 0.5831(2) 0.23323(16) 0.0279(7) Uani 1 1 d . . . . .
H7 H 0.0592 0.6424 0.2227 0.033 Uiso 1 1 calc R U . . .
C8 C 0.1842(3) 0.5085(2) 0.19302(16) 0.0237(7) Uani 1 1 d . . . . .
H8 H 0.1522 0.5082 0.1507 0.028 Uiso 1 1 calc R U . . .
C9 C 0.2894(2) 0.4361(2) 0.22579(14) 0.0181(6) Uani 1 1 d . . . . .
C10 C 0.3708(3) 0.3425(2) 0.20588(14) 0.0187(6) Uani 1 1 d . . . . .
H10 H 0.4520 0.3099 0.2226 0.022 Uiso 1 1 calc R U . . .
C11 C 0.4126(2) 0.2149(2) 0.14247(14) 0.0169(6) Uani 1 1 d . . . . .
C12 C 0.3683(3) 0.1387(2) 0.14325(16) 0.0239(7) Uani 1 1 d . . . . .
H12 H 0.2886 0.1487 0.1601 0.029 Uiso 1 1 calc R U . . .
C13 C 0.4354(3) 0.0492(2) 0.12055(17) 0.0275(7) Uani 1 1 d . . . . .
C14 C 0.5512(3) 0.0361(2) 0.09269(16) 0.0250(7) Uani 1 1 d . . . . .
C15 C 0.5939(3) 0.1139(2) 0.08923(15) 0.0204(6) Uani 1 1 d . . . . .
H15 H 0.6717 0.1059 0.0696 0.025 Uiso 1 1 calc R U . . .
C16 C 0.5272(2) 0.2031(2) 0.11341(14) 0.0175(6) Uani 1 1 d . . . . .
C17 C 0.6158(2) 0.3163(2) 0.05425(15) 0.0180(6) Uani 1 1 d . . . . .
H17 H 0.6172 0.2891 0.0146 0.022 Uiso 1 1 calc R U . . .
C18 C 0.6606(2) 0.3970(2) 0.04609(14) 0.0170(6) Uani 1 1 d . . . . .
C19 C 0.6782(3) 0.4574(2) -0.01676(15) 0.0213(6) Uani 1 1 d . . . . .
H19 H 0.6742 0.4466 -0.0621 0.026 Uiso 1 1 calc R U . . .
C20 C 0.7029(3) 0.5374(2) -0.00256(15) 0.0212(6) Uani 1 1 d . . . . .
H20 H 0.7186 0.5904 -0.0363 0.025 Uiso 1 1 calc R U . . .
C21 C 0.7006(2) 0.5258(2) 0.06906(14) 0.0169(6) Uani 1 1 d . . . . .
C22 C 0.7042(3) 0.6004(2) 0.10938(15) 0.0186(6) Uani 1 1 d . . . . .
C23 C 0.7391(2) 0.5505(2) 0.18484(15) 0.0176(6) Uani 1 1 d . . . . .
C24 C 0.7829(3) 0.5854(2) 0.23158(16) 0.0251(7) Uani 1 1 d . . . . .
H24 H 0.7986 0.6468 0.2214 0.030 Uiso 1 1 calc R U . . .
C25 C 0.8001(3) 0.5146(2) 0.29647(15) 0.0239(7) Uani 1 1 d . . . . .
H25 H 0.8303 0.5191 0.3380 0.029 Uiso 1 1 calc R U . . .
C26 C 0.7656(2) 0.4374(2) 0.28933(14) 0.0180(6) Uani 1 1 d . . . . .
C27 C 0.7695(2) 0.3465(2) 0.34272(14) 0.0176(6) Uani 1 1 d . . . . .
H27 H 0.7208 0.3100 0.3384 0.021 Uiso 1 1 calc R U . . .
C28 C 0.8378(3) 0.2360(2) 0.45316(14) 0.0188(6) Uani 1 1 d . . . . .
C29 C 0.9486(3) 0.1715(2) 0.48697(15) 0.0206(6) Uani 1 1 d . . . . .
H29 H 1.0200 0.1806 0.4673 0.025 Uiso 1 1 calc R U . . .
C30 C 0.9595(3) 0.0953(2) 0.54766(15) 0.0226(6) Uani 1 1 d . . . . .
C31 C 0.8541(3) 0.0820(2) 0.57717(15) 0.0236(7) Uani 1 1 d . . . . .
C32 C 0.7428(3) 0.1483(2) 0.54516(15) 0.0231(7) Uani 1 1 d . . . . .
H32 H 0.6713 0.1401 0.5655 0.028 Uiso 1 1 calc R U . . .
C33 C 0.7321(3) 0.2258(2) 0.48478(14) 0.0194(6) Uani 1 1 d . . . . .
C34 C 0.5386(3) 0.3403(2) 0.49854(15) 0.0220(6) Uani 1 1 d . . . . .
H34 H 0.5603 0.3205 0.5468 0.026 Uiso 1 1 calc R U . . .
C35 C 0.2573(4) 0.6920(3) 0.32341(19) 0.0416(9) Uani 1 1 d . . . . .
H35A H 0.2543 0.7237 0.3631 0.050 Uiso 1 1 calc R U . . .
H35B H 0.3437 0.6536 0.3141 0.050 Uiso 1 1 calc R U . . .
C36 C 0.2051(4) 0.7777(3) 0.2597(2) 0.0583(12) Uani 1 1 d . . . . .
H36A H 0.2544 0.8197 0.2482 0.087 Uiso 1 1 calc R U . . .
H36B H 0.1219 0.8212 0.2695 0.087 Uiso 1 1 calc R U . . .
H36C H 0.2051 0.7481 0.2199 0.087 Uiso 1 1 calc R U . . .
C37 C 0.0600(3) 0.6667(3) 0.3641(2) 0.0408(10) Uani 1 1 d . . . . .
H37A H 0.0542 0.7071 0.3992 0.049 Uiso 1 1 calc R U . . .
H37B H 0.0190 0.7161 0.3207 0.049 Uiso 1 1 calc R U . . .
C38 C -0.0068(3) 0.5957(4) 0.3917(2) 0.0545(12) Uani 1 1 d . . . . .
H38A H -0.0928 0.6371 0.3974 0.082 Uiso 1 1 calc R U . . .
H38B H 0.0276 0.5513 0.4372 0.082 Uiso 1 1 calc R U . . .
H38C H 0.0015 0.5529 0.3585 0.082 Uiso 1 1 calc R U . . .
C39 C 0.3834(3) -0.0327(3) 0.1262(2) 0.0410(9) Uani 1 1 d . . . . .
H39A H 0.3901 -0.0509 0.0807 0.061 Uiso 1 1 calc R U . . .
H39B H 0.2979 -0.0057 0.1397 0.061 Uiso 1 1 calc R U . . .
H39C H 0.4286 -0.0943 0.1617 0.061 Uiso 1 1 calc R U . . .
C40 C 0.6304(3) -0.0610(3) 0.0694(2) 0.0351(8) Uani 1 1 d . . . . .
H40A H 0.5851 -0.0748 0.0368 0.053 Uiso 1 1 calc R U . . .
H40B H 0.6553 -0.1192 0.1104 0.053 Uiso 1 1 calc R U . . .
H40C H 0.7024 -0.0522 0.0458 0.053 Uiso 1 1 calc R U . . .
C41 C 0.7934(3) 0.6511(2) 0.07417(16) 0.0250(7) Uani 1 1 d . . . . .
H41A H 0.7672 0.6863 0.0250 0.030 Uiso 1 1 calc R U . . .
H41B H 0.7890 0.7043 0.0989 0.030 Uiso 1 1 calc R U . . .
C42 C 0.9243(3) 0.5754(3) 0.07419(17) 0.0304(8) Uani 1 1 d . . . . .
H42A H 0.9306 0.5249 0.0472 0.046 Uiso 1 1 calc R U . . .
H42B H 0.9510 0.5394 0.1226 0.046 Uiso 1 1 calc R U . . .
H42C H 0.9758 0.6132 0.0528 0.046 Uiso 1 1 calc R U . . .
C43 C 0.5755(3) 0.6878(2) 0.10615(18) 0.0279(7) Uani 1 1 d . . . . .
H43A H 0.5791 0.7405 0.1289 0.033 Uiso 1 1 calc R U . . .
H43B H 0.5535 0.7215 0.0562 0.033 Uiso 1 1 calc R U . . .
C44 C 0.4759(3) 0.6530(3) 0.1407(2) 0.0358(8) Uani 1 1 d . . . . .
H44A H 0.3983 0.7124 0.1349 0.054 Uiso 1 1 calc R U . . .
H44B H 0.4939 0.6232 0.1908 0.054 Uiso 1 1 calc R U . . .
H44C H 0.4711 0.6007 0.1187 0.054 Uiso 1 1 calc R U . . .
C45 C 1.0816(3) 0.0314(2) 0.58209(17) 0.0296(7) Uani 1 1 d . . . . .
H45A H 1.0996 -0.0420 0.5865 0.044 Uiso 1 1 calc R U . . .
H45B H 1.0808 0.0445 0.6288 0.044 Uiso 1 1 calc R U . . .
H45C H 1.1440 0.0503 0.5533 0.044 Uiso 1 1 calc R U . . .
C46 C 0.8598(3) -0.0003(3) 0.64309(16) 0.0316(8) Uani 1 1 d . . . . .
H46A H 0.7778 0.0025 0.6560 0.047 Uiso 1 1 calc R U . . .
H46B H 0.8950 0.0118 0.6815 0.047 Uiso 1 1 calc R U . . .
H46C H 0.9102 -0.0686 0.6345 0.047 Uiso 1 1 calc R U . . .
C47 C 0.9349(2) 0.2990(2) 0.16560(15) 0.0215(6) Uani 1 1 d . . . . .
H47 H 0.9078 0.3753 0.1603 0.026 Uiso 1 1 calc R U . . .
C48 C 0.9799(3) 0.2793(3) 0.09345(17) 0.0354(8) Uani 1 1 d . . . . .
H48A H 0.9132 0.3165 0.0595 0.053 Uiso 1 1 calc R U . . .
H48B H 1.0095 0.2051 0.0956 0.053 Uiso 1 1 calc R U . . .
H48C H 1.0458 0.3036 0.0788 0.053 Uiso 1 1 calc R U . . .
C49 C 1.0375(3) 0.2492(3) 0.22004(16) 0.0293(7) Uani 1 1 d . . . . .
H49A H 1.0732 0.1743 0.2242 0.044 Uiso 1 1 calc R U . . .
H49B H 1.0051 0.2636 0.2656 0.044 Uiso 1 1 calc R U . . .
H49C H 1.0999 0.2778 0.2051 0.044 Uiso 1 1 calc R U . . .
C50 C 0.8459(3) 0.1663(2) 0.22900(16) 0.0238(7) Uani 1 1 d . . . . .
H50 H 0.9041 0.1471 0.2681 0.029 Uiso 1 1 calc R U . . .
C51 C 0.9029(3) 0.0898(3) 0.1827(2) 0.0478(10) Uani 1 1 d . . . . .
H51A H 0.8534 0.1118 0.1404 0.072 Uiso 1 1 calc R U . . .
H51B H 0.9075 0.0212 0.2085 0.072 Uiso 1 1 calc R U . . .
H51C H 0.9847 0.0871 0.1693 0.072 Uiso 1 1 calc R U . . .
C52 C 0.7314(3) 0.1536(2) 0.26172(16) 0.0262(7) Uani 1 1 d . . . . .
H52A H 0.6717 0.1727 0.2248 0.039 Uiso 1 1 calc R U . . .
H52B H 0.6978 0.1984 0.2949 0.039 Uiso 1 1 calc R U . . .
H52C H 0.7509 0.0814 0.2866 0.039 Uiso 1 1 calc R U . . .
C53A C 0.2485(14) 0.3016(11) 0.4164(8) 0.038(4) Uani 0.561(9) 1 d D . P A 1
H53A H 0.2225 0.3714 0.4268 0.046 Uiso 0.561(9) 1 calc R U P A 1
C54A C 0.2520(9) 0.2283(9) 0.4885(4) 0.051(2) Uani 0.561(9) 1 d D . P A 1
H54A H 0.2696 0.1588 0.4822 0.076 Uiso 0.561(9) 1 calc R U P A 1
H54B H 0.1733 0.2534 0.5116 0.076 Uiso 0.561(9) 1 calc R U P A 1
H54C H 0.3153 0.2261 0.5177 0.076 Uiso 0.561(9) 1 calc R U P A 1
C55A C 0.1476(6) 0.3112(7) 0.3699(5) 0.044(2) Uani 0.561(9) 1 d D . P A 1
H55A H 0.1516 0.3542 0.3233 0.066 Uiso 0.561(9) 1 calc R U P A 1
H55B H 0.0688 0.3432 0.3911 0.066 Uiso 0.561(9) 1 calc R U P A 1
H55C H 0.1577 0.2424 0.3653 0.066 Uiso 0.561(9) 1 calc R U P A 1
C53B C 0.2359(18) 0.3121(16) 0.3940(8) 0.032(4) Uani 0.439(9) 1 d D . P A 2
H53B H 0.1934 0.3856 0.3685 0.039 Uiso 0.439(9) 1 calc R U P A 2
C54B C 0.1914(13) 0.2456(13) 0.3622(5) 0.060(4) Uani 0.439(9) 1 d D . P A 2
H54D H 0.1027 0.2714 0.3643 0.090 Uiso 0.439(9) 1 calc R U P A 2
H54E H 0.2256 0.1737 0.3889 0.090 Uiso 0.439(9) 1 calc R U P A 2
H54F H 0.2175 0.2494 0.3132 0.090 Uiso 0.439(9) 1 calc R U P A 2
C55B C 0.2010(9) 0.3051(10) 0.4709(5) 0.039(3) Uani 0.439(9) 1 d D . P A 2
H55D H 0.1127 0.3367 0.4748 0.059 Uiso 0.439(9) 1 calc R U P A 2
H55E H 0.2379 0.3417 0.4913 0.059 Uiso 0.439(9) 1 calc R U P A 2
H55F H 0.2300 0.2324 0.4961 0.059 Uiso 0.439(9) 1 calc R U P A 2
C57A C 0.4446(11) 0.1762(8) 0.3741(6) 0.054(3) Uani 0.561(9) 1 d . . P A 1
H57A H 0.5023 0.1902 0.3368 0.065 Uiso 0.561(9) 1 calc R U P A 1
C58A C 0.3903(10) 0.1246(6) 0.3401(4) 0.051(2) Uani 0.561(9) 1 d . . P A 1
H58A H 0.3409 0.1743 0.3001 0.076 Uiso 0.561(9) 1 calc R U P A 1
H58B H 0.3391 0.0971 0.3738 0.076 Uiso 0.561(9) 1 calc R U P A 1
H58C H 0.4546 0.0678 0.3236 0.076 Uiso 0.561(9) 1 calc R U P A 1
C59A C 0.5314(7) 0.1096(5) 0.4336(5) 0.041(2) Uani 0.561(9) 1 d . . P A 1
H59A H 0.4863 0.0891 0.4747 0.061 Uiso 0.561(9) 1 calc R U P A 1
H59B H 0.5749 0.1484 0.4453 0.061 Uiso 0.561(9) 1 calc R U P A 1
H59C H 0.5896 0.0477 0.4194 0.061 Uiso 0.561(9) 1 calc R U P A 1
C57B C 0.4693(10) 0.1843(9) 0.3952(6) 0.029(3) Uani 0.439(9) 1 d . . P A 2
H57B H 0.5446 0.1989 0.3843 0.035 Uiso 0.439(9) 1 calc R U P A 2
C58B C 0.4751(12) 0.1328(9) 0.4750(6) 0.055(3) Uani 0.439(9) 1 d . . P A 2
H58D H 0.4070 0.1108 0.4875 0.082 Uiso 0.439(9) 1 calc R U P A 2
H58E H 0.4705 0.1827 0.5022 0.082 Uiso 0.439(9) 1 calc R U P A 2
H58F H 0.5516 0.0726 0.4857 0.082 Uiso 0.439(9) 1 calc R U P A 2
C59B C 0.4745(13) 0.1104(8) 0.3511(6) 0.055(3) Uani 0.439(9) 1 d . . P A 2
H59D H 0.4625 0.1469 0.3015 0.082 Uiso 0.439(9) 1 calc R U P A 2
H59E H 0.4105 0.0836 0.3661 0.082 Uiso 0.439(9) 1 calc R U P A 2
H59F H 0.5537 0.0529 0.3571 0.082 Uiso 0.439(9) 1 calc R U P A 2
C60A C -0.3783(12) 0.8900(11) 0.2675(7) 0.103(3) Uani 0.448(3) 1 d D U P B 1
H60A H -0.4115 0.9615 0.2744 0.124 Uiso 0.448(3) 1 calc R U P B 1
H60B H -0.4078 0.8936 0.2212 0.124 Uiso 0.448(3) 1 calc R U P B 1
Cl1A Cl -0.4426(6) 0.8244(5) 0.3270(3) 0.1256(17) Uani 0.448(3) 1 d D U P B 1
Cl2A Cl -0.2273(4) 0.8540(2) 0.2611(3) 0.0953(14) Uani 0.448(3) 1 d D U P B 1
C60B C -0.3549(14) 0.7948(16) 0.3420(11) 0.094(3) Uiso 0.298(3) 1 d D U P C 2
H60C H -0.3121 0.7227 0.3370 0.113 Uiso 0.298(3) 1 calc R U P C 2
H60D H -0.3607 0.7921 0.3930 0.113 Uiso 0.298(3) 1 calc R U P C 2
Cl1B Cl -0.2622(6) 0.8571(5) 0.3087(4) 0.0927(18) Uiso 0.298(3) 1 d D U P C 2
Cl2B Cl -0.4976(6) 0.8336(6) 0.3131(3) 0.0765(17) Uiso 0.298(3) 1 d D U P C 2
C60C C -0.3538(18) 0.7825(19) 0.3237(12) 0.092(4) Uiso 0.254(3) 1 d D U P D 3
H60E H -0.2941 0.7121 0.3231 0.110 Uiso 0.254(3) 1 calc R U P D 3
H60F H -0.3562 0.7907 0.3724 0.110 Uiso 0.254(3) 1 calc R U P D 3
Cl1C Cl -0.2987(8) 0.8670(6) 0.2725(4) 0.086(2) Uiso 0.254(3) 1 d D U P D 3
Cl2C Cl -0.4909(6) 0.7867(6) 0.3062(3) 0.0752(18) Uiso 0.254(3) 1 d D U P D 3
C61A C 1.1126(14) -0.2144(11) 0.0700(10) 0.070(3) Uani 0.51(2) 1 d D U P E 1
H61A H 1.1600 -0.2706 0.1089 0.084 Uiso 0.51(2) 1 calc R U P E 1
H61B H 1.1283 -0.2408 0.0267 0.084 Uiso 0.51(2) 1 calc R U P E 1
Cl3A Cl 0.9592(5) -0.1722(6) 0.0896(7) 0.0726(18) Uani 0.51(2) 1 d D U P E 1
Cl4A Cl 1.1534(8) -0.1097(8) 0.0583(4) 0.105(3) Uani 0.51(2) 1 d D U P E 1
C61B C 1.0788(16) -0.1810(14) 0.0646(10) 0.074(3) Uani 0.49(2) 1 d D U P E 2
H61C H 1.0533 -0.1743 0.0165 0.089 Uiso 0.49(2) 1 calc R U P E 2
H61D H 1.1344 -0.2536 0.0820 0.089 Uiso 0.49(2) 1 calc R U P E 2
Cl3B Cl 1.1591(6) -0.1007(6) 0.0599(3) 0.0550(15) Uani 0.49(2) 1 d D U P E 2
Cl4B Cl 0.9501(5) -0.1548(5) 0.1186(7) 0.0706(18) Uani 0.49(2) 1 d D U P E 2

loop_
_atom_site_aniso_label
_atom_site_aniso_U_11
_atom_site_aniso_U_22
_atom_site_aniso_U_33
_atom_site_aniso_U_23
_atom_site_aniso_U_13
_atom_site_aniso_U_12
P1 0.0163(4) 0.0226(4) 0.0165(4) -0.0069(3) -0.0015(3) -0.0032(3)
P2 0.0169(4) 0.0143(4) 0.0130(3) -0.0004(3) -0.0019(3) -0.0074(3)
N1 0.0158(12) 0.0247(14) 0.0177(12) -0.0082(10) -0.0006(9) -0.0079(10)
N2 0.0177(12) 0.0198(13) 0.0181(12) -0.0067(10) -0.0022(10) -0.0045(10)
N3 0.0217(13) 0.0179(13) 0.0190(13) -0.0053(10) 0.0012(10) -0.0087(11)
N4 0.0161(12) 0.0151(12) 0.0199(12) -0.0051(10) -0.0011(10) -0.0061(10)
N5 0.0157(11) 0.0144(12) 0.0151(12) -0.0008(9) -0.0028(9) -0.0064(10)
N6 0.0175(12) 0.0151(12) 0.0134(11) -0.0016(9) -0.0007(9) -0.0080(10)
N7 0.0220(13) 0.0209(14) 0.0161(12) -0.0047(10) -0.0003(10) -0.0076(11)
N8 0.0212(13) 0.0231(14) 0.0171(12) -0.0005(10) -0.0031(10) -0.0113(11)
N9 0.0288(14) 0.0215(14) 0.0243(14) -0.0068(11) -0.0040(11) -0.0086(11)
N10 0.0181(12) 0.0128(12) 0.0190(12) 0.0017(10) -0.0026(10) -0.0042(10)
C1 0.0181(14) 0.0315(18) 0.0178(15) -0.0069(13) 0.0005(12) -0.0140(13)
C2 0.0259(16) 0.037(2) 0.0198(16) -0.0117(14) 0.0024(13) -0.0163(15)
C3 0.0221(16) 0.0347(19) 0.0287(17) -0.0188(15) 0.0051(13) -0.0124(14)
C4 0.0188(15) 0.0279(18) 0.0286(17) -0.0141(14) 0.0003(12) -0.0101(13)
C5 0.0250(16) 0.0274(18) 0.0291(17) -0.0148(14) -0.0066(13) -0.0030(14)
C6 0.0199(15) 0.0203(16) 0.0287(17) -0.0112(13) -0.0023(13) -0.0020(13)
C7 0.0229(16) 0.0248(18) 0.0309(17) -0.0120(14) -0.0079(13) 0.0012(13)
C8 0.0226(15) 0.0255(17) 0.0234(16) -0.0073(13) -0.0072(12) -0.0069(13)
C9 0.0196(14) 0.0207(16) 0.0154(14) -0.0051(12) -0.0007(11) -0.0085(12)
C10 0.0204(14) 0.0202(16) 0.0133(14) -0.0015(12) -0.0011(11) -0.0064(12)
C11 0.0206(14) 0.0164(15) 0.0150(14) -0.0037(11) -0.0024(11) -0.0078(12)
C12 0.0208(15) 0.0255(17) 0.0309(17) -0.0098(14) 0.0037(13) -0.0136(13)
C13 0.0278(17) 0.0227(17) 0.0384(19) -0.0097(15) -0.0012(14) -0.0143(14)
C14 0.0271(16) 0.0200(16) 0.0292(17) -0.0075(13) -0.0031(13) -0.0086(13)
C15 0.0211(15) 0.0183(16) 0.0228(15) -0.0039(12) -0.0016(12) -0.0085(13)
C16 0.0188(14) 0.0160(15) 0.0182(14) -0.0039(12) -0.0047(11) -0.0062(12)
C17 0.0182(14) 0.0189(15) 0.0179(14) -0.0060(12) -0.0026(11) -0.0066(12)
C18 0.0172(14) 0.0185(15) 0.0156(14) -0.0027(11) -0.0035(11) -0.0070(12)
C19 0.0245(15) 0.0256(17) 0.0156(14) -0.0008(12) -0.0043(12) -0.0128(13)
C20 0.0234(15) 0.0217(16) 0.0185(15) 0.0029(12) -0.0055(12) -0.0117(13)
C21 0.0179(14) 0.0132(14) 0.0182(14) 0.0024(11) -0.0047(11) -0.0070(12)
C22 0.0192(14) 0.0142(15) 0.0228(15) -0.0011(12) -0.0049(12) -0.0076(12)
C23 0.0171(14) 0.0144(15) 0.0205(15) -0.0025(12) 0.0005(11) -0.0062(12)
C24 0.0343(17) 0.0231(17) 0.0259(16) -0.0064(13) -0.0004(13) -0.0188(14)
C25 0.0311(17) 0.0273(18) 0.0206(15) -0.0071(13) -0.0017(13) -0.0174(14)
C26 0.0184(14) 0.0216(16) 0.0154(14) -0.0052(12) 0.0014(11) -0.0089(12)
C27 0.0201(14) 0.0208(16) 0.0147(14) -0.0060(12) 0.0019(11) -0.0100(12)
C28 0.0232(15) 0.0182(15) 0.0157(14) -0.0031(12) -0.0029(12) -0.0085(12)
C29 0.0198(14) 0.0201(16) 0.0234(15) -0.0079(13) -0.0029(12) -0.0067(12)
C30 0.0283(16) 0.0170(16) 0.0223(15) -0.0063(12) -0.0065(13) -0.0060(13)
C31 0.0327(17) 0.0195(16) 0.0196(15) -0.0021(12) -0.0073(13) -0.0108(14)
C32 0.0279(16) 0.0244(17) 0.0189(15) -0.0021(13) -0.0036(13) -0.0129(14)
C33 0.0244(15) 0.0213(16) 0.0144(14) -0.0047(12) -0.0027(12) -0.0096(13)
C34 0.0269(16) 0.0290(18) 0.0122(14) -0.0006(12) -0.0023(12) -0.0148(14)
C35 0.069(3) 0.0208(18) 0.037(2) -0.0061(16) -0.0177(19) -0.0161(18)
C36 0.065(3) 0.040(3) 0.067(3) -0.011(2) -0.014(2) -0.015(2)
C37 0.0244(17) 0.048(2) 0.046(2) -0.0312(19) -0.0079(15) 0.0046(16)
C38 0.0202(18) 0.084(3) 0.065(3) -0.046(3) 0.0044(18) -0.009(2)
C39 0.038(2) 0.033(2) 0.064(3) -0.0203(19) 0.0086(18) -0.0233(17)
C40 0.0304(18) 0.0236(18) 0.055(2) -0.0177(17) 0.0028(16) -0.0099(15)
C41 0.0342(17) 0.0239(17) 0.0211(15) 0.0023(13) -0.0065(13) -0.0185(14)
C42 0.0292(17) 0.040(2) 0.0273(17) -0.0027(15) 0.0031(14) -0.0231(16)
C43 0.0264(16) 0.0171(16) 0.0367(19) -0.0030(14) -0.0107(14) -0.0042(13)
C44 0.0202(16) 0.0287(19) 0.052(2) -0.0089(17) -0.0037(15) -0.0025(14)
C45 0.0305(17) 0.0215(17) 0.0324(18) -0.0001(14) -0.0128(14) -0.0061(14)
C46 0.0403(19) 0.0244(18) 0.0274(17) 0.0036(14) -0.0124(15) -0.0125(15)
C47 0.0175(14) 0.0178(16) 0.0230(15) 0.0024(12) 0.0013(12) -0.0048(12)
C48 0.0301(18) 0.039(2) 0.0249(18) 0.0016(16) 0.0024(14) -0.0064(16)
C49 0.0226(16) 0.036(2) 0.0279(17) -0.0016(15) -0.0004(13) -0.0125(15)
C50 0.0248(16) 0.0147(16) 0.0271(17) 0.0043(13) -0.0115(13) -0.0055(13)
C51 0.041(2) 0.024(2) 0.079(3) -0.020(2) 0.013(2) -0.0108(17)
C52 0.0328(17) 0.0173(16) 0.0280(17) 0.0044(13) -0.0083(14) -0.0129(14)
C53A 0.039(7) 0.028(5) 0.051(10) -0.004(5) 0.000(6) -0.020(5)
C54A 0.064(6) 0.072(7) 0.032(4) -0.008(4) 0.004(4) -0.047(6)
C55A 0.031(4) 0.041(5) 0.054(5) -0.002(4) 0.011(3) -0.015(4)
C53B 0.023(6) 0.040(7) 0.040(10) -0.003(6) -0.004(6) -0.022(5)
C54B 0.077(9) 0.113(12) 0.034(5) -0.032(7) 0.010(5) -0.075(9)
C55B 0.037(5) 0.054(8) 0.036(6) -0.022(5) 0.005(4) -0.020(5)
C57A 0.057(6) 0.024(5) 0.084(7) -0.025(5) -0.037(5) -0.004(4)
C58A 0.065(6) 0.032(4) 0.061(5) -0.016(4) -0.019(4) -0.017(4)
C59A 0.036(4) 0.026(4) 0.049(5) 0.005(3) -0.015(4) -0.006(3)
C57B 0.027(5) 0.019(5) 0.049(7) -0.003(5) 0.001(5) -0.018(4)
C58B 0.072(8) 0.039(6) 0.055(7) 0.016(5) -0.026(6) -0.033(6)
C59B 0.074(9) 0.031(6) 0.064(7) -0.017(5) 0.001(6) -0.023(6)
C60A 0.088(4) 0.098(5) 0.090(4) -0.010(4) 0.007(4) -0.008(4)
Cl1A 0.130(4) 0.108(3) 0.147(4) -0.034(3) 0.006(3) -0.053(3)
Cl2A 0.087(3) 0.0471(18) 0.145(4) -0.026(2) -0.044(2) -0.0061(17)
C61A 0.056(5) 0.050(5) 0.101(5) -0.036(5) -0.007(5) -0.006(4)
Cl3A 0.0453(17) 0.062(2) 0.115(4) -0.005(3) -0.017(2) -0.0313(16)
Cl4A 0.076(4) 0.077(4) 0.144(5) -0.005(3) 0.023(3) -0.026(3)
C61B 0.067(6) 0.060(6) 0.104(5) -0.046(5) -0.015(5) -0.015(4)
Cl3B 0.048(2) 0.087(3) 0.045(2) -0.0080(19) 0.0022(16) -0.046(2)
Cl4B 0.0405(16) 0.047(2) 0.121(5) -0.009(2) -0.027(2) -0.0132(15)

loop_
_atom_type_symbol
_atom_type_description
_atom_type_scat_dispersion_real
_atom_type_scat_dispersion_imag
_atom_type_scat_source
C C 0.0033 0.0016 'International Tables Vol C Tables 4.2.6.8 and 6.1.1.4'
H H 0.0000 0.0000 'International Tables Vol C Tables 4.2.6.8 and 6.1.1.4'
N N 0.0061 0.0033 'International Tables Vol C Tables 4.2.6.8 and 6.1.1.4'
P P 0.1023 0.0942 'International Tables Vol C Tables 4.2.6.8 and 6.1.1.4'
Cl Cl 0.1484 0.1585 'International Tables Vol C Tables 4.2.6.8 and 6.1.1.4'

loop_
_geom_angle_atom_site_label_1
_geom_angle_atom_site_label_2
_geom_angle_atom_site_label_3
_geom_angle
_geom_angle_site_symmetry_1
_geom_angle_site_symmetry_3
_geom_angle_publ_flag
N9 P1 N1 102.95(13) . . ?
N9 P1 N2 102.30(12) . . ?
N1 P1 N2 94.16(11) . . ?
N10 P2 N5 102.15(12) . . ?
N10 P2 N6 101.06(12) . . ?
N5 P2 N6 93.92(11) . . ?
C4 N1 C1 106.5(2) . . ?
C4 N1 P1 128.74(19) . . ?
C1 N1 P1 121.1(2) . . ?
C6 N2 C9 107.7(2) . . ?
C6 N2 P1 131.7(2) . . ?
C9 N2 P1 119.67(19) . . ?
C10 N3 C11 120.2(2) . . ?
C17 N4 C16 119.0(2) . . ?
C21 N5 C18 107.0(2) . . ?
C21 N5 P2 130.19(18) . . ?
C18 N5 P2 121.70(19) . . ?
C23 N6 C26 107.5(2) . . ?
C23 N6 P2 131.77(19) . . ?
C26 N6 P2 120.23(18) . . ?
C27 N7 C28 121.5(2) . . ?
C34 N8 C33 116.8(2) . . ?
C57B N9 C53B 130.7(8) . . ?
C53A N9 C57A 117.3(8) . . ?
C57B N9 P1 110.1(4) . . ?
C53B N9 P1 119.2(7) . . ?
C53A N9 P1 123.7(6) . . ?
C57A N9 P1 119.0(5) . . ?
C50 N10 C47 118.5(2) . . ?
C50 N10 P2 120.45(19) . . ?
C47 N10 P2 119.97(19) . . ?
C2 C1 N1 108.6(3) . . ?
C2 C1 C34 125.3(3) . . ?
N1 C1 C34 125.6(3) . . ?
C1 C2 C3 107.8(3) . . ?
C1 C2 H2 126.1 . . ?
C3 C2 H2 126.1 . . ?
C4 C3 C2 108.1(3) . . ?
C4 C3 H3 126.0 . . ?
C2 C3 H3 126.0 . . ?
C3 C4 N1 109.0(3) . . ?
C3 C4 C5 128.2(3) . . ?
N1 C4 C5 121.7(3) . . ?
C6 C5 C4 111.5(3) . . ?
C6 C5 C37 109.9(2) . . ?
C4 C5 C37 110.2(3) . . ?
C6 C5 C35 109.5(3) . . ?
C4 C5 C35 105.5(2) . . ?
C37 C5 C35 110.1(3) . . ?
C7 C6 N2 108.3(3) . . ?
C7 C6 C5 129.3(3) . . ?
N2 C6 C5 122.3(3) . . ?
C6 C7 C8 108.0(3) . . ?
C6 C7 H7 126.0 . . ?
C8 C7 H7 126.0 . . ?
C9 C8 C7 107.9(3) . . ?
C9 C8 H8 126.1 . . ?
C7 C8 H8 126.1 . . ?
C8 C9 N2 108.1(2) . . ?
C8 C9 C10 128.1(3) . . ?
N2 C9 C10 123.8(2) . . ?
N3 C10 C9 119.5(3) . . ?
N3 C10 H10 120.3 . . ?
C9 C10 H10 120.3 . . ?
C12 C11 C16 118.4(3) . . ?
C12 C11 N3 116.7(2) . . ?
C16 C11 N3 124.6(2) . . ?
C13 C12 C11 123.0(3) . . ?
C13 C12 H12 118.5 . . ?
C11 C12 H12 118.5 . . ?
C12 C13 C14 118.8(3) . . ?
C12 C13 C39 120.0(3) . . ?
C14 C13 C39 121.2(3) . . ?
C15 C14 C13 118.4(3) . . ?
C15 C14 C40 120.2(3) . . ?
C13 C14 C40 121.4(3) . . ?
C14 C15 C16 122.7(3) . . ?
C14 C15 H15 118.7 . . ?
C16 C15 H15 118.7 . . ?
C15 C16 C11 118.7(3) . . ?
C15 C16 N4 121.7(2) . . ?
C11 C16 N4 119.6(2) . . ?
N4 C17 C18 123.4(3) . . ?
N4 C17 H17 118.3 . . ?
C18 C17 H17 118.3 . . ?
C19 C18 N5 107.9(2) . . ?
C19 C18 C17 125.9(2) . . ?
N5 C18 C17 125.6(2) . . ?
C18 C19 C20 108.4(3) . . ?
C18 C19 H19 125.8 . . ?
C20 C19 H19 125.8 . . ?
C21 C20 C19 107.7(3) . . ?
C21 C20 H20 126.1 . . ?
C19 C20 H20 126.1 . . ?
C20 C21 N5 109.0(2) . . ?
C20 C21 C22 127.6(3) . . ?
N5 C21 C22 122.8(2) . . ?
C23 C22 C21 112.7(2) . . ?
C23 C22 C41 109.6(2) . . ?
C21 C22 C41 109.9(2) . . ?
C23 C22 C43 108.7(2) . . ?
C21 C22 C43 108.1(2) . . ?
C41 C22 C43 107.6(2) . . ?
C24 C23 N6 108.5(3) . . ?
C24 C23 C22 128.3(3) . . ?
N6 C23 C22 123.2(2) . . ?
C23 C24 C25 108.1(3) . . ?
C23 C24 H24 125.9 . . ?
C25 C24 H24 125.9 . . ?
C26 C25 C24 107.8(3) . . ?
C26 C25 H25 126.1 . . ?
C24 C25 H25 126.1 . . ?
C25 C26 N6 108.1(2) . . ?
C25 C26 C27 127.3(3) . . ?
N6 C26 C27 124.6(2) . . ?
N7 C27 C26 118.8(3) . . ?
N7 C27 H27 120.6 . . ?
C26 C27 H27 120.6 . . ?
C29 C28 C33 117.8(3) . . ?
C29 C28 N7 116.7(3) . . ?
C33 C28 N7 124.7(3) . . ?
C30 C29 C28 123.4(3) . . ?
C30 C29 H29 118.3 . . ?
C28 C29 H29 118.3 . . ?
C29 C30 C31 118.5(3) . . ?
C29 C30 C45 120.1(3) . . ?
C31 C30 C45 121.3(3) . . ?
C32 C31 C30 118.4(3) . . ?
C32 C31 C46 120.4(3) . . ?
C30 C31 C46 121.1(3) . . ?
C33 C32 C31 122.9(3) . . ?
C33 C32 H32 118.5 . . ?
C31 C32 H32 118.5 . . ?
C32 C33 C28 118.8(3) . . ?
C32 C33 N8 121.7(3) . . ?
C28 C33 N8 119.5(3) . . ?
N8 C34 C1 124.9(3) . . ?
N8 C34 H34 117.5 . . ?
C1 C34 H34 117.5 . . ?
C36 C35 C5 117.1(3) . . ?
C36 C35 H35A 108.0 . . ?
C5 C35 H35A 108.0 . . ?
C36 C35 H35B 108.0 . . ?
C5 C35 H35B 108.0 . . ?
H35A C35 H35B 107.3 . . ?
C35 C36 H36A 109.5 . . ?
C35 C36 H36B 109.5 . . ?
H36A C36 H36B 109.5 . . ?
C35 C36 H36C 109.5 . . ?
H36A C36 H36C 109.5 . . ?
H36B C36 H36C 109.5 . . ?
C38 C37 C5 114.5(3) . . ?
C38 C37 H37A 108.6 . . ?
C5 C37 H37A 108.6 . . ?
C38 C37 H37B 108.6 . . ?
C5 C37 H37B 108.6 . . ?
H37A C37 H37B 107.6 . . ?
C37 C38 H38A 109.5 . . ?
C37 C38 H38B 109.5 . . ?
H38A C38 H38B 109.5 . . ?
C37 C38 H38C 109.5 . . ?
H38A C38 H38C 109.5 . . ?
H38B C38 H38C 109.5 . . ?
C13 C39 H39A 109.5 . . ?
C13 C39 H39B 109.5 . . ?
H39A C39 H39B 109.5 . . ?
C13 C39 H39C 109.5 . . ?
H39A C39 H39C 109.5 . . ?
H39B C39 H39C 109.5 . . ?
C14 C40 H40A 109.5 . . ?
C14 C40 H40B 109.5 . . ?
H40A C40 H40B 109.5 . . ?
C14 C40 H40C 109.5 . . ?
H40A C40 H40C 109.5 . . ?
H40B C40 H40C 109.5 . . ?
C42 C41 C22 114.0(3) . . ?
C42 C41 H41A 108.7 . . ?
C22 C41 H41A 108.7 . . ?
C42 C41 H41B 108.7 . . ?
C22 C41 H41B 108.7 . . ?
H41A C41 H41B 107.6 . . ?
C41 C42 H42A 109.5 . . ?
C41 C42 H42B 109.5 . . ?
H42A C42 H42B 109.5 . . ?
C41 C42 H42C 109.5 . . ?
H42A C42 H42C 109.5 . . ?
H42B C42 H42C 109.5 . . ?
C44 C43 C22 115.2(3) . . ?
C44 C43 H43A 108.5 . . ?
C22 C43 H43A 108.5 . . ?
C44 C43 H43B 108.5 . . ?
C22 C43 H43B 108.5 . . ?
H43A C43 H43B 107.5 . . ?
C43 C44 H44A 109.5 . . ?
C43 C44 H44B 109.5 . . ?
H44A C44 H44B 109.5 . . ?
C43 C44 H44C 109.5 . . ?
H44A C44 H44C 109.5 . . ?
H44B C44 H44C 109.5 . . ?
C30 C45 H45A 109.5 . . ?
C30 C45 H45B 109.5 . . ?
H45A C45 H45B 109.5 . . ?
C30 C45 H45C 109.5 . . ?
H45A C45 H45C 109.5 . . ?
H45B C45 H45C 109.5 . . ?
C31 C46 H46A 109.5 . . ?
C31 C46 H46B 109.5 . . ?
H46A C46 H46B 109.5 . . ?
C31 C46 H46C 109.5 . . ?
H46A C46 H46C 109.5 . . ?
H46B C46 H46C 109.5 . . ?
N10 C47 C48 114.3(3) . . ?
N10 C47 C49 112.6(2) . . ?
C48 C47 C49 111.9(3) . . ?
N10 C47 H47 105.7 . . ?
C48 C47 H47 105.7 . . ?
C49 C47 H47 105.7 . . ?
C47 C48 H48A 109.5 . . ?
C47 C48 H48B 109.5 . . ?
H48A C48 H48B 109.5 . . ?
C47 C48 H48C 109.5 . . ?
H48A C48 H48C 109.5 . . ?
H48B C48 H48C 109.5 . . ?
C47 C49 H49A 109.5 . . ?
C47 C49 H49B 109.5 . . ?
H49A C49 H49B 109.5 . . ?
C47 C49 H49C 109.5 . . ?
H49A C49 H49C 109.5 . . ?
H49B C49 H49C 109.5 . . ?
N10 C50 C51 112.0(3) . . ?
N10 C50 C52 113.8(2) . . ?
C51 C50 C52 108.9(3) . . ?
N10 C50 H50 107.3 . . ?
C51 C50 H50 107.3 . . ?
C52 C50 H50 107.3 . . ?
C50 C51 H51A 109.5 . . ?
C50 C51 H51B 109.5 . . ?
H51A C51 H51B 109.5 . . ?
C50 C51 H51C 109.5 . . ?
H51A C51 H51C 109.5 . . ?
H51B C51 H51C 109.5 . . ?
C50 C52 H52A 109.5 . . ?
C50 C52 H52B 109.5 . . ?
H52A C52 H52B 109.5 . . ?
C50 C52 H52C 109.5 . . ?
H52A C52 H52C 109.5 . . ?
H52B C52 H52C 109.5 . . ?
N9 C53A C55A 114.9(11) . . ?
N9 C53A C54A 115.2(10) . . ?
C55A C53A C54A 111.5(7) . . ?
N9 C53A H53A 104.6 . . ?
C55A C53A H53A 104.6 . . ?
C54A C53A H53A 104.6 . . ?
C53A C54A H54A 109.5 . . ?
C53A C54A H54B 109.5 . . ?
H54A C54A H54B 109.5 . . ?
C53A C54A H54C 109.5 . . ?
H54A C54A H54C 109.5 . . ?
H54B C54A H54C 109.5 . . ?
C53A C55A H55A 109.5 . . ?
C53A C55A H55B 109.5 . . ?
H55A C55A H55B 109.5 . . ?
C53A C55A H55C 109.5 . . ?
H55A C55A H55C 109.5 . . ?
H55B C55A H55C 109.5 . . ?
N9 C53B C55B 113.7(12) . . ?
N9 C53B C54B 110.0(14) . . ?
C55B C53B C54B 111.0(9) . . ?
N9 C53B H53B 107.3 . . ?
C55B C53B H53B 107.3 . . ?
C54B C53B H53B 107.3 . . ?
C53B C54B H54D 109.5 . . ?
C53B C54B H54E 109.5 . . ?
H54D C54B H54E 109.5 . . ?
C53B C54B H54F 109.5 . . ?
H54D C54B H54F 109.5 . . ?
H54E C54B H54F 109.5 . . ?
C53B C55B H55D 109.5 . . ?
C53B C55B H55E 109.5 . . ?
H55D C55B H55E 109.5 . . ?
C53B C55B H55F 109.5 . . ?
H55D C55B H55F 109.5 . . ?
H55E C55B H55F 109.5 . . ?
C58A C57A C59A 116.8(8) . . ?
C58A C57A N9 117.8(7) . . ?
C59A C57A N9 115.8(7) . . ?
C58A C57A H57A 100.4 . . ?
C59A C57A H57A 100.4 . . ?
N9 C57A H57A 100.4 . . ?
C57A C58A H58A 109.5 . . ?
C57A C58A H58B 109.5 . . ?
H58A C58A H58B 109.5 . . ?
C57A C58A H58C 109.5 . . ?
H58A C58A H58C 109.5 . . ?
H58B C58A H58C 109.5 . . ?
C57A C59A H59A 109.5 . . ?
C57A C59A H59B 109.5 . . ?
H59A C59A H59B 109.5 . . ?
C57A C59A H59C 109.5 . . ?
H59A C59A H59C 109.5 . . ?
H59B C59A H59C 109.5 . . ?
N9 C57B C59B 116.3(9) . . ?
N9 C57B C58B 109.7(9) . . ?
C59B C57B C58B 111.4(9) . . ?
N9 C57B H57B 106.3 . . ?
C59B C57B H57B 106.3 . . ?
C58B C57B H57B 106.3 . . ?
C57B C58B H58D 109.5 . . ?
C57B C58B H58E 109.5 . . ?
H58D C58B H58E 109.5 . . ?
C57B C58B H58F 109.5 . . ?
H58D C58B H58F 109.5 . . ?
H58E C58B H58F 109.5 . . ?
C57B C59B H59D 109.5 . . ?
C57B C59B H59E 109.5 . . ?
H59D C59B H59E 109.5 . . ?
C57B C59B H59F 109.5 . . ?
H59D C59B H59F 109.5 . . ?
H59E C59B H59F 109.5 . . ?
Cl1A C60A Cl2A 122.4(8) . . ?
Cl1A C60A H60A 106.7 . . ?
Cl2A C60A H60A 106.7 . . ?
Cl1A C60A H60B 106.7 . . ?
Cl2A C60A H60B 106.7 . . ?
H60A C60A H60B 106.6 . . ?
Cl2B C60B Cl1B 123.4(10) . . ?
Cl2B C60B H60C 106.5 . . ?
Cl1B C60B H60C 106.5 . . ?
Cl2B C60B H60D 106.5 . . ?
Cl1B C60B H60D 106.5 . . ?
H60C C60B H60D 106.5 . . ?
Cl2C C60C Cl1C 120.1(11) . . ?
Cl2C C60C H60E 107.3 . . ?
Cl1C C60C H60E 107.3 . . ?
Cl2C C60C H60F 107.3 . . ?
Cl1C C60C H60F 107.3 . . ?
H60E C60C H60F 106.9 . . ?
Cl4A C61A Cl3A 107.1(7) . . ?
Cl4A C61A H61A 110.3 . . ?
Cl3A C61A H61A 110.3 . . ?
Cl4A C61A H61B 110.3 . . ?
Cl3A C61A H61B 110.3 . . ?
H61A C61A H61B 108.5 . . ?
Cl4B C61B Cl3B 115.0(7) . . ?
Cl4B C61B H61C 108.5 . . ?
Cl3B C61B H61C 108.5 . . ?
Cl4B C61B H61D 108.5 . . ?
Cl3B C61B H61D 108.5 . . ?
H61C C61B H61D 107.5 . . ?

loop_
_geom_bond_atom_site_label_1
_geom_bond_atom_site_label_2
_geom_bond_distance
_geom_bond_site_symmetry_2
_geom_bond_publ_flag
P1 N9 1.664(3) . ?
P1 N1 1.762(2) . ?
P1 N2 1.769(2) . ?
P2 N10 1.670(2) . ?
P2 N5 1.773(2) . ?
P2 N6 1.773(2) . ?
N1 C4 1.394(4) . ?
N1 C1 1.410(4) . ?
N2 C6 1.385(4) . ?
N2 C9 1.403(3) . ?
N3 C10 1.287(4) . ?
N3 C11 1.416(4) . ?
N4 C17 1.272(4) . ?
N4 C16 1.416(3) . ?
N5 C21 1.392(3) . ?
N5 C18 1.406(3) . ?
N6 C23 1.380(4) . ?
N6 C26 1.406(3) . ?
N7 C27 1.278(3) . ?
N7 C28 1.415(4) . ?
N8 C34 1.277(4) . ?
N8 C33 1.421(4) . ?
N9 C57B 1.462(12) . ?
N9 C53B 1.486(19) . ?
N9 C53A 1.486(16) . ?
N9 C57A 1.507(11) . ?
N10 C50 1.490(4) . ?
N10 C47 1.492(4) . ?
C1 C2 1.371(4) . ?
C1 C34 1.440(4) . ?
C2 C3 1.402(4) . ?
C2 H2 0.9500 . ?
C3 C4 1.369(4) . ?
C3 H3 0.9500 . ?
C4 C5 1.510(4) . ?
C5 C6 1.503(4) . ?
C5 C37 1.539(4) . ?
C5 C35 1.586(5) . ?
C6 C7 1.378(4) . ?
C7 C8 1.406(4) . ?
C7 H7 0.9500 . ?
C8 C9 1.372(4) . ?
C8 H8 0.9500 . ?
C9 C10 1.445(4) . ?
C10 H10 0.9500 . ?
C11 C12 1.396(4) . ?
C11 C16 1.400(4) . ?
C12 C13 1.385(4) . ?
C12 H12 0.9500 . ?
C13 C14 1.403(4) . ?
C13 C39 1.520(4) . ?
C14 C15 1.395(4) . ?
C14 C40 1.506(4) . ?
C15 C16 1.395(4) . ?
C15 H15 0.9500 . ?
C17 C18 1.437(4) . ?
C17 H17 0.9500 . ?
C18 C19 1.378(4) . ?
C19 C20 1.396(4) . ?
C19 H19 0.9500 . ?
C20 C21 1.374(4) . ?
C20 H20 0.9500 . ?
C21 C22 1.503(4) . ?
C22 C23 1.499(4) . ?
C22 C41 1.546(4) . ?
C22 C43 1.559(4) . ?
C23 C24 1.379(4) . ?
C24 C25 1.399(4) . ?
C24 H24 0.9500 . ?
C25 C26 1.375(4) . ?
C25 H25 0.9500 . ?
C26 C27 1.453(4) . ?
C27 H27 0.9500 . ?
C28 C29 1.402(4) . ?
C28 C33 1.405(4) . ?
C29 C30 1.387(4) . ?
C29 H29 0.9500 . ?
C30 C31 1.404(4) . ?
C30 C45 1.508(4) . ?
C31 C32 1.397(4) . ?
C31 C46 1.514(4) . ?
C32 C33 1.393(4) . ?
C32 H32 0.9500 . ?
C34 H34 0.9500 . ?
C35 C36 1.506(5) . ?
C35 H35A 0.9900 . ?
C35 H35B 0.9900 . ?
C36 H36A 0.9800 . ?
C36 H36B 0.9800 . ?
C36 H36C 0.9800 . ?
C37 C38 1.511(6) . ?
C37 H37A 0.9900 . ?
C37 H37B 0.9900 . ?
C38 H38A 0.9800 . ?
C38 H38B 0.9800 . ?
C38 H38C 0.9800 . ?
C39 H39A 0.9800 . ?
C39 H39B 0.9800 . ?
C39 H39C 0.9800 . ?
C40 H40A 0.9800 . ?
C40 H40B 0.9800 . ?
C40 H40C 0.9800 . ?
C41 C42 1.521(4) . ?
C41 H41A 0.9900 . ?
C41 H41B 0.9900 . ?
C42 H42A 0.9800 . ?
C42 H42B 0.9800 . ?
C42 H42C 0.9800 . ?
C43 C44 1.516(5) . ?
C43 H43A 0.9900 . ?
C43 H43B 0.9900 . ?
C44 H44A 0.9800 . ?
C44 H44B 0.9800 . ?
C44 H44C 0.9800 . ?
C45 H45A 0.9800 . ?
C45 H45B 0.9800 . ?
C45 H45C 0.9800 . ?
C46 H46A 0.9800 . ?
C46 H46B 0.9800 . ?
C46 H46C 0.9800 . ?
C47 C48 1.522(4) . ?
C47 C49 1.532(4) . ?
C47 H47 1.0000 . ?
C48 H48A 0.9800 . ?
C48 H48B 0.9800 . ?
C48 H48C 0.9800 . ?
C49 H49A 0.9800 . ?
C49 H49B 0.9800 . ?
C49 H49C 0.9800 . ?
C50 C51 1.517(5) . ?
C50 C52 1.521(4) . ?
C50 H50 1.0000 . ?
C51 H51A 0.9800 . ?
C51 H51B 0.9800 . ?
C51 H51C 0.9800 . ?
C52 H52A 0.9800 . ?
C52 H52B 0.9800 . ?
C52 H52C 0.9800 . ?
C53A C55A 1.528(13) . ?
C53A C54A 1.539(12) . ?
C53A H53A 1.0000 . ?
C54A H54A 0.9800 . ?
C54A H54B 0.9800 . ?
C54A H54C 0.9800 . ?
C55A H55A 0.9800 . ?
C55A H55B 0.9800 . ?
C55A H55C 0.9800 . ?
C53B C55B 1.517(15) . ?
C53B C54B 1.537(14) . ?
C53B H53B 1.0000 . ?
C54B H54D 0.9800 . ?
C54B H54E 0.9800 . ?
C54B H54F 0.9800 . ?
C55B H55D 0.9800 . ?
C55B H55E 0.9800 . ?
C55B H55F 0.9800 . ?
C57A C58A 1.463(10) . ?
C57A C59A 1.504(11) . ?
C57A H57A 1.0000 . ?
C58A H58A 0.9800 . ?
C58A H58B 0.9800 . ?
C58A H58C 0.9800 . ?
C59A H59A 0.9800 . ?
C59A H59B 0.9800 . ?
C59A H59C 0.9800 . ?
C57B C59B 1.513(13) . ?
C57B C58B 1.557(14) . ?
C57B H57B 1.0000 . ?
C58B H58D 0.9800 . ?
C58B H58E 0.9800 . ?
C58B H58F 0.9800 . ?
C59B H59D 0.9800 . ?
C59B H59E 0.9800 . ?
C59B H59F 0.9800 . ?
C60A Cl1A 1.649(11) . ?
C60A Cl2A 1.679(12) . ?
C60A H60A 0.9900 . ?
C60A H60B 0.9900 . ?
C60B Cl2B 1.685(13) . ?
C60B Cl1B 1.685(12) . ?
C60B H60C 0.9900 . ?
C60B H60D 0.9900 . ?
C60C Cl2C 1.686(13) . ?
C60C Cl1C 1.689(13) . ?
C60C H60E 0.9900 . ?
C60C H60F 0.9900 . ?
C61A Cl4A 1.725(15) . ?
C61A Cl3A 1.735(14) . ?
C61A H61A 0.9900 . ?
C61A H61B 0.9900 . ?
C61B Cl4B 1.757(15) . ?
C61B Cl3B 1.760(15) . ?
C61B H61C 0.9900 . ?
C61B H61D 0.9900 . ?

loop_
_geom_torsion_atom_site_label_1
_geom_torsion_atom_site_label_2
_geom_torsion_atom_site_label_3
_geom_torsion_atom_site_label_4
_geom_torsion
_geom_torsion_site_symmetry_1
_geom_torsion_site_symmetry_2
_geom_torsion_site_symmetry_3
_geom_torsion_site_symmetry_4
_geom_torsion_publ_flag
N9 P1 N1 C4 -88.6(3) . . . . ?
N2 P1 N1 C4 15.0(3) . . . . ?
N9 P1 N1 C1 66.6(2) . . . . ?
N2 P1 N1 C1 170.3(2) . . . . ?
N9 P1 N2 C6 98.9(3) . . . . ?
N1 P1 N2 C6 -5.3(3) . . . . ?
N9 P1 N2 C9 -68.9(2) . . . . ?
N1 P1 N2 C9 -173.1(2) . . . . ?
N10 P2 N5 C21 -96.0(3) . . . . ?
N6 P2 N5 C21 6.2(3) . . . . ?
N10 P2 N5 C18 70.2(2) . . . . ?
N6 P2 N5 C18 172.4(2) . . . . ?
N10 P2 N6 C23 103.2(3) . . . . ?
N5 P2 N6 C23 0.0(3) . . . . ?
N10 P2 N6 C26 -68.0(2) . . . . ?
N5 P2 N6 C26 -171.2(2) . . . . ?
N1 P1 N9 C57B -119.3(5) . . . . ?
N2 P1 N9 C57B 143.4(5) . . . . ?
N1 P1 N9 C53B 58.8(7) . . . . ?
N2 P1 N9 C53B -38.4(7) . . . . ?
N1 P1 N9 C53A 39.2(7) . . . . ?
N2 P1 N9 C53A -58.0(7) . . . . ?
N1 P1 N9 C57A -142.5(5) . . . . ?
N2 P1 N9 C57A 120.2(5) . . . . ?
N5 P2 N10 C50 -137.2(2) . . . . ?
N6 P2 N10 C50 126.3(2) . . . . ?
N5 P2 N10 C47 55.1(2) . . . . ?
N6 P2 N10 C47 -41.5(2) . . . . ?
C4 N1 C1 C2 0.5(3) . . . . ?
P1 N1 C1 C2 -159.5(2) . . . . ?
C4 N1 C1 C34 -171.9(3) . . . . ?
P1 N1 C1 C34 28.0(4) . . . . ?
N1 C1 C2 C3 -0.2(3) . . . . ?
C34 C1 C2 C3 172.3(3) . . . . ?
C1 C2 C3 C4 -0.3(4) . . . . ?
C2 C3 C4 N1 0.6(4) . . . . ?
C2 C3 C4 C5 -167.2(3) . . . . ?
C1 N1 C4 C3 -0.7(3) . . . . ?
P1 N1 C4 C3 157.3(2) . . . . ?
C1 N1 C4 C5 168.1(3) . . . . ?
P1 N1 C4 C5 -33.9(4) . . . . ?
C3 C4 C5 C6 -157.3(3) . . . . ?
N1 C4 C5 C6 36.3(4) . . . . ?
C3 C4 C5 C37 -34.9(4) . . . . ?
N1 C4 C5 C37 158.6(3) . . . . ?
C3 C4 C5 C35 83.9(4) . . . . ?
N1 C4 C5 C35 -82.5(3) . . . . ?
C9 N2 C6 C7 -0.5(3) . . . . ?
P1 N2 C6 C7 -169.3(2) . . . . ?
C9 N2 C6 C5 -177.2(3) . . . . ?
P1 N2 C6 C5 14.0(5) . . . . ?
C4 C5 C6 C7 157.4(3) . . . . ?
C37 C5 C6 C7 34.9(5) . . . . ?
C35 C5 C6 C7 -86.2(4) . . . . ?
C4 C5 C6 N2 -26.6(4) . . . . ?
C37 C5 C6 N2 -149.2(3) . . . . ?
C35 C5 C6 N2 89.7(4) . . . . ?
N2 C6 C7 C8 0.5(4) . . . . ?
C5 C6 C7 C8 176.9(3) . . . . ?
C6 C7 C8 C9 -0.4(4) . . . . ?
C7 C8 C9 N2 0.1(3) . . . . ?
C7 C8 C9 C10 176.9(3) . . . . ?
C6 N2 C9 C8 0.2(3) . . . . ?
P1 N2 C9 C8 170.7(2) . . . . ?
C6 N2 C9 C10 -176.8(3) . . . . ?
P1 N2 C9 C10 -6.3(4) . . . . ?
C11 N3 C10 C9 176.9(2) . . . . ?
C8 C9 C10 N3 -20.1(5) . . . . ?
N2 C9 C10 N3 156.3(3) . . . . ?
C10 N3 C11 C12 137.1(3) . . . . ?
C10 N3 C11 C16 -49.2(4) . . . . ?
C16 C11 C12 C13 4.1(4) . . . . ?
N3 C11 C12 C13 178.2(3) . . . . ?
C11 C12 C13 C14 -2.8(5) . . . . ?
C11 C12 C13 C39 177.1(3) . . . . ?
C12 C13 C14 C15 0.1(5) . . . . ?
C39 C13 C14 C15 -179.8(3) . . . . ?
C12 C13 C14 C40 177.9(3) . . . . ?
C39 C13 C14 C40 -2.0(5) . . . . ?
C13 C14 C15 C16 1.2(4) . . . . ?
C40 C14 C15 C16 -176.6(3) . . . . ?
C14 C15 C16 C11 0.1(4) . . . . ?
C14 C15 C16 N4 177.6(3) . . . . ?
C12 C11 C16 C15 -2.6(4) . . . . ?
N3 C11 C16 C15 -176.2(3) . . . . ?
C12 C11 C16 N4 179.8(2) . . . . ?
N3 C11 C16 N4 6.2(4) . . . . ?
C17 N4 C16 C15 52.6(4) . . . . ?
C17 N4 C16 C11 -129.9(3) . . . . ?
C16 N4 C17 C18 177.2(2) . . . . ?
C21 N5 C18 C19 1.4(3) . . . . ?
P2 N5 C18 C19 -167.57(19) . . . . ?
C21 N5 C18 C17 -169.7(3) . . . . ?
P2 N5 C18 C17 21.3(4) . . . . ?
N4 C17 C18 C19 -162.8(3) . . . . ?
N4 C17 C18 N5 6.8(4) . . . . ?
N5 C18 C19 C20 -0.9(3) . . . . ?
C17 C18 C19 C20 170.2(3) . . . . ?
C18 C19 C20 C21 0.1(3) . . . . ?
C19 C20 C21 N5 0.8(3) . . . . ?
C19 C20 C21 C22 -170.6(3) . . . . ?
C18 N5 C21 C20 -1.4(3) . . . . ?
P2 N5 C21 C20 166.3(2) . . . . ?
C18 N5 C21 C22 170.5(2) . . . . ?
P2 N5 C21 C22 -21.8(4) . . . . ?
C20 C21 C22 C23 -162.0(3) . . . . ?
N5 C21 C22 C23 27.7(4) . . . . ?
C20 C21 C22 C41 -39.3(4) . . . . ?
N5 C21 C22 C41 150.4(3) . . . . ?
C20 C21 C22 C43 77.8(4) . . . . ?
N5 C21 C22 C43 -92.5(3) . . . . ?
C26 N6 C23 C24 -0.8(3) . . . . ?
P2 N6 C23 C24 -172.8(2) . . . . ?
C26 N6 C23 C22 -178.7(3) . . . . ?
P2 N6 C23 C22 9.3(4) . . . . ?
C21 C22 C23 C24 160.7(3) . . . . ?
C41 C22 C23 C24 37.9(4) . . . . ?
C43 C22 C23 C24 -79.5(4) . . . . ?
C21 C22 C23 N6 -21.8(4) . . . . ?
C41 C22 C23 N6 -144.6(3) . . . . ?
C43 C22 C23 N6 98.0(3) . . . . ?
N6 C23 C24 C25 0.9(3) . . . . ?
C22 C23 C24 C25 178.7(3) . . . . ?
C23 C24 C25 C26 -0.6(4) . . . . ?
C24 C25 C26 N6 0.1(3) . . . . ?
C24 C25 C26 C27 179.0(3) . . . . ?
C23 N6 C26 C25 0.4(3) . . . . ?
P2 N6 C26 C25 173.5(2) . . . . ?
C23 N6 C26 C27 -178.4(3) . . . . ?
P2 N6 C26 C27 -5.4(4) . . . . ?
C28 N7 C27 C26 172.7(3) . . . . ?
C25 C26 C27 N7 -20.7(4) . . . . ?
N6 C26 C27 N7 158.0(3) . . . . ?
C27 N7 C28 C29 146.0(3) . . . . ?
C27 N7 C28 C33 -43.9(4) . . . . ?
C33 C28 C29 C30 3.4(4) . . . . ?
N7 C28 C29 C30 174.1(3) . . . . ?
C28 C29 C30 C31 -0.3(4) . . . . ?
C28 C29 C30 C45 -178.0(3) . . . . ?
C29 C30 C31 C32 -1.9(4) . . . . ?
C45 C30 C31 C32 175.8(3) . . . . ?
C29 C30 C31 C46 179.6(3) . . . . ?
C45 C30 C31 C46 -2.7(4) . . . . ?
C30 C31 C32 C33 1.0(4) . . . . ?
C46 C31 C32 C33 179.6(3) . . . . ?
C31 C32 C33 C28 2.1(4) . . . . ?
C31 C32 C33 N8 -175.7(3) . . . . ?
C29 C28 C33 C32 -4.2(4) . . . . ?
N7 C28 C33 C32 -174.1(3) . . . . ?
C29 C28 C33 N8 173.7(2) . . . . ?
N7 C28 C33 N8 3.8(4) . . . . ?
C34 N8 C33 C32 48.9(4) . . . . ?
C34 N8 C33 C28 -128.9(3) . . . . ?
C33 N8 C34 C1 177.0(3) . . . . ?
C2 C1 C34 N8 -170.3(3) . . . . ?
N1 C1 C34 N8 0.9(5) . . . . ?
C6 C5 C35 C36 62.2(4) . . . . ?
C4 C5 C35 C36 -177.7(3) . . . . ?
C37 C5 C35 C36 -58.7(4) . . . . ?
C6 C5 C37 C38 62.6(4) . . . . ?
C4 C5 C37 C38 -60.7(4) . . . . ?
C35 C5 C37 C38 -176.7(3) . . . . ?
C23 C22 C41 C42 61.0(3) . . . . ?
C21 C22 C41 C42 -63.5(3) . . . . ?
C43 C22 C41 C42 179.0(2) . . . . ?
C23 C22 C43 C44 -59.4(3) . . . . ?
C21 C22 C43 C44 63.3(3) . . . . ?
C41 C22 C43 C44 -178.0(3) . . . . ?
C50 N10 C47 C48 87.3(3) . . . . ?
P2 N10 C47 C48 -104.7(3) . . . . ?
C50 N10 C47 C49 -41.8(3) . . . . ?
P2 N10 C47 C49 126.1(2) . . . . ?
C47 N10 C50 C51 -65.0(3) . . . . ?
P2 N10 C50 C51 127.1(3) . . . . ?
C47 N10 C50 C52 170.9(2) . . . . ?
P2 N10 C50 C52 3.0(3) . . . . ?
C57A N9 C53A C55A -80.1(10) . . . . ?
P1 N9 C53A C55A 98.2(10) . . . . ?
C57A N9 C53A C54A 51.7(13) . . . . ?
P1 N9 C53A C54A -130.0(8) . . . . ?
C57B N9 C53B C55B 73.5(15) . . . . ?
P1 N9 C53B C55B -104.3(12) . . . . ?
C57B N9 C53B C54B -51.8(16) . . . . ?
P1 N9 C53B C54B 130.5(10) . . . . ?
C53A N9 C57A C58A 54.6(13) . . . . ?
P1 N9 C57A C58A -123.8(9) . . . . ?
C53A N9 C57A C59A -90.6(11) . . . . ?
P1 N9 C57A C59A 91.1(10) . . . . ?
C53B N9 C57B C59B 68.3(13) . . . . ?
P1 N9 C57B C59B -113.8(7) . . . . ?
C53B N9 C57B C58B -59.1(12) . . . . ?
P1 N9 C57B C58B 118.8(6) . . . . ?
